data_4349108
loop_
_publ_author_name
'Ding, You-Song'
'Han, Tian'
'Hu, Yue-Qiao'
'Xu, Minwei'
'Yang, Sen'
'Zheng, Yan-Zhen'

_publ_section_title
;
 Syntheses, structures and magnetic properties of a series of mono- and
 di-nuclear dysprosium(iii)-crown-ether complexes: effects of a weak
 ligand-field and flexible cyclic coordination modes
;
_journal_issue 6
_journal_name_full 'Inorganic Chemistry Frontiers'
_journal_page_first 798
_journal_paper_doi 10.1039/C5QI00308C
_journal_volume 3
_journal_year 2016
_chemical_formula_sum 'C8 H16 Dy N3 O13'
_chemical_formula_weight 524.74
_space_group_IT_number 14
_space_group_name_Hall '-P 2ybc'
_space_group_name_H-M_alt 'P 1 21/c 1'
_symmetry_cell_setting monoclinic
_symmetry_space_group_name_H-M 'P 1 21/c 1'
_atom_sites_solution_hydrogens geom
_atom_sites_solution_primary direct
_atom_sites_solution_secondary difmap
_audit_creation_method SHELXL-97
_audit_update_record
;
2015-12-10 deposited with the CCDC.
2016-03-04 downloaded from the CCDC.
;
_cell_angle_alpha 90.00
_cell_angle_beta 91.235(7)
_cell_angle_gamma 90.00
_cell_formula_units_Z 4
_cell_length_a 12.0689(17)
_cell_length_b 8.5236(13)
_cell_length_c 15.178(2)
_cell_measurement_reflns_used 0.85
_cell_measurement_temperature 150(2)
_cell_measurement_theta_max 24.89
_cell_measurement_theta_min 1.69
_cell_volume 1561.0(4)
_computing_structure_refinement 'SHELXL-97 (Sheldrick, 1997)'
_computing_structure_solution 'SHELXS-97 (Sheldrick, 1990)'
_diffrn_ambient_temperature 150(2)
_diffrn_measured_fraction_theta_full 0.977
_diffrn_measured_fraction_theta_max 0.977
_diffrn_measurement_device_type 'CCD area detector'
_diffrn_measurement_method 'phi and omega scans'
_diffrn_radiation_monochromator graphite
_diffrn_radiation_source 'fine-focus sealed tube'
_diffrn_radiation_type MoK\a
_diffrn_radiation_wavelength 0.71073
_diffrn_reflns_av_R_equivalents 0.0408
_diffrn_reflns_av_sigmaI/netI 0.0420
_diffrn_reflns_limit_h_max 14
_diffrn_reflns_limit_h_min -14
_diffrn_reflns_limit_k_max 7
_diffrn_reflns_limit_k_min -10
_diffrn_reflns_limit_l_max 17
_diffrn_reflns_limit_l_min -17
_diffrn_reflns_number 7846
_diffrn_reflns_theta_full 24.89
_diffrn_reflns_theta_max 24.89
_diffrn_reflns_theta_min 1.69
_exptl_absorpt_coefficient_mu 4.864
_exptl_absorpt_correction_T_max 0.5533
_exptl_absorpt_correction_T_min 0.2097
_exptl_absorpt_correction_type multi-scan
_exptl_crystal_colour colorless
_exptl_crystal_density_diffrn 2.233
_exptl_crystal_density_method 'not measured'
_exptl_crystal_description block
_exptl_crystal_F_000 1020
_exptl_crystal_size_max 0.47
_exptl_crystal_size_mid 0.25
_exptl_crystal_size_min 0.14
_refine_diff_density_max 6.419
_refine_diff_density_min -3.567
_refine_diff_density_rms 0.422
_refine_ls_extinction_method none
_refine_ls_goodness_of_fit_ref 1.172
_refine_ls_hydrogen_treatment mixed
_refine_ls_matrix_type full
_refine_ls_number_parameters 226
_refine_ls_number_reflns 2649
_refine_ls_number_restraints 6
_refine_ls_restrained_S_all 1.170
_refine_ls_R_factor_all 0.1267
_refine_ls_R_factor_gt 0.1256
_refine_ls_shift/su_max 0.000
_refine_ls_shift/su_mean 0.000
_refine_ls_structure_factor_coef Fsqd
_refine_ls_weighting_details 'calc w=1/[\s^2^(Fo^2^)+(0.1078P)^2^+173.1779P] where P=(Fo^2^+2Fc^2^)/3'
_refine_ls_weighting_scheme calc
_refine_ls_wR_factor_gt 0.3125
_refine_ls_wR_factor_ref 0.3131
_reflns_number_gt 2574
_reflns_number_total 2649
_reflns_threshold_expression >2sigma(I)
_cod_data_source_file c5qi00308c2.cif
_cod_data_source_block 1
_cod_original_sg_symbol_H-M P2(1)/c
_cod_database_code 4349108

loop_
_symmetry_equiv_pos_as_xyz
'x, y, z'
'-x, y+1/2, -z+1/2'
'-x, -y, -z'
'x, -y-1/2, z-1/2'

loop_
_atom_site_label
_atom_site_type_symbol
_atom_site_fract_x
_atom_site_fract_y
_atom_site_fract_z
_atom_site_U_iso_or_equiv
_atom_site_adp_type
_atom_site_occupancy
_atom_site_symmetry_multiplicity
_atom_site_calc_flag
_atom_site_refinement_flags
Dy1 Dy 0.25227(10) 0.18517(13) 0.45187(8) 0.0332(5) Uani 1 1 d .
O6 O -0.010(3) 0.323(4) 0.2981(17) 0.095(11) Uani 1 1 d .
O1 O 0.2494(16) -0.092(2) 0.4302(14) 0.043(4) Uani 1 1 d .
O2 O 0.2518(18) 0.040(2) 0.3110(14) 0.052(5) Uani 1 1 d .
O4 O 0.0603(18) 0.164(3) 0.3924(14) 0.058(6) Uani 1 1 d .
O5 O 0.1604(17) 0.363(3) 0.3482(14) 0.049(5) Uani 1 1 d .
O3 O 0.250(3) -0.214(2) 0.3046(19) 0.080(8) Uani 1 1 d .
N1 N 0.247(2) -0.096(3) 0.349(2) 0.051(6) Uani 1 1 d .
N2 N 0.073(3) 0.288(4) 0.3468(17) 0.067(10) Uani 1 1 d .
N3 N 0.453(2) 0.231(5) 0.3634(19) 0.070(9) Uani 1 1 d .
O8 O 0.380(2) 0.319(3) 0.3476(16) 0.072(7) Uani 1 1 d .
O7 O 0.4440(18) 0.124(3) 0.4209(15) 0.059(6) Uani 1 1 d .
O9 O 0.546(2) 0.257(4) 0.325(2) 0.101(11) Uani 1 1 d .
O12 O 0.1480(14) 0.384(2) 0.5397(13) 0.042(5) Uani 1 1 d .
O13 O 0.1380(16) 0.083(3) 0.5637(12) 0.052(5) Uani 1 1 d .
O10 O 0.3646(18) 0.398(3) 0.5243(14) 0.053(5) Uani 1 1 d .
O11 O 0.3534(18) 0.106(3) 0.5862(14) 0.058(6) Uani 1 1 d .
C5 C 0.196(3) 0.534(4) 0.555(3) 0.063(10) Uani 1 1 d .
H5A H 0.1455 0.6153 0.5296 0.075 Uiso 1 1 calc R
H5B H 0.2014 0.5528 0.6194 0.075 Uiso 1 1 calc R
C3 C 0.044(2) 0.169(4) 0.589(2) 0.051(8) Uani 1 1 d .
H3A H 0.0120 0.1200 0.6416 0.062 Uiso 1 1 calc R
H3B H -0.0127 0.1653 0.5406 0.062 Uiso 1 1 calc R
C4 C 0.076(3) 0.344(4) 0.609(2) 0.063(10) Uani 1 1 d .
H4A H 0.0097 0.4119 0.6085 0.075 Uiso 1 1 calc R
H4B H 0.1145 0.3529 0.6672 0.075 Uiso 1 1 calc R
C8 C 0.445(2) 0.206(6) 0.611(2) 0.078(14) Uani 1 1 d .
H8A H 0.4726 0.1763 0.6709 0.094 Uiso 1 1 calc R
H8B H 0.5056 0.1923 0.5696 0.094 Uiso 1 1 calc R
C7 C 0.411(3) 0.364(5) 0.612(2) 0.057(8) Uani 1 1 d .
H7A H 0.4753 0.4332 0.6248 0.068 Uiso 1 1 calc R
H7B H 0.3548 0.3813 0.6573 0.068 Uiso 1 1 calc R
C6 C 0.301(3) 0.552(5) 0.519(2) 0.068(10) Uani 1 1 d .
H6A H 0.3432 0.6344 0.5511 0.081 Uiso 1 1 calc R
H6B H 0.2937 0.5848 0.4563 0.081 Uiso 1 1 calc R
C2 C 0.188(3) -0.015(4) 0.631(2) 0.060(9) Uani 1 1 d .
H2A H 0.1352 -0.0338 0.6784 0.072 Uiso 1 1 calc R
H2B H 0.2094 -0.1169 0.6053 0.072 Uiso 1 1 calc R
C1 C 0.285(3) 0.065(5) 0.666(2) 0.072(10) Uani 1 1 d U
H1A H 0.3278 -0.0049 0.7063 0.087 Uiso 1 1 calc R
H1B H 0.2641 0.1606 0.6981 0.087 Uiso 1 1 calc R

loop_
_atom_site_aniso_label
_atom_site_aniso_U_11
_atom_site_aniso_U_22
_atom_site_aniso_U_33
_atom_site_aniso_U_23
_atom_site_aniso_U_13
_atom_site_aniso_U_12
Dy1 0.0260(7) 0.0281(7) 0.0454(8) 0.0007(5) -0.0001(5) 0.0004(5)
O6 0.10(2) 0.13(3) 0.052(15) -0.013(16) -0.014(15) 0.06(2)
O1 0.051(11) 0.023(9) 0.055(13) -0.005(8) 0.010(9) 0.006(8)
O2 0.057(13) 0.039(12) 0.062(13) 0.007(10) 0.002(10) 0.009(10)
O4 0.039(11) 0.082(17) 0.051(13) 0.003(12) -0.004(9) -0.010(11)
O5 0.035(11) 0.055(13) 0.057(13) 0.010(10) -0.016(9) 0.010(10)
O3 0.10(2) 0.025(12) 0.11(2) -0.029(13) 0.018(17) -0.001(12)
N1 0.041(14) 0.028(13) 0.09(2) -0.009(13) 0.009(13) 0.002(10)
N2 0.09(2) 0.07(2) 0.034(14) -0.002(14) 0.006(15) 0.06(2)
N3 0.042(16) 0.12(3) 0.046(16) -0.011(18) 0.011(13) 0.027(18)
O8 0.074(18) 0.084(19) 0.058(15) 0.030(13) 0.000(13) -0.009(15)
O7 0.045(12) 0.085(17) 0.047(13) -0.010(12) 0.002(10) 0.000(12)
O9 0.071(18) 0.14(3) 0.10(2) -0.03(2) 0.036(16) -0.06(2)
O12 0.024(9) 0.030(10) 0.071(13) -0.022(9) -0.002(8) -0.015(7)
O13 0.043(11) 0.072(15) 0.043(11) 0.020(10) 0.017(9) 0.023(10)
O10 0.052(12) 0.047(12) 0.059(13) -0.005(10) 0.004(10) -0.002(10)
O11 0.047(12) 0.072(16) 0.055(13) 0.018(11) -0.005(10) -0.007(11)
C5 0.042(17) 0.030(16) 0.12(3) -0.017(17) -0.003(17) 0.007(13)
C3 0.029(14) 0.052(19) 0.07(2) 0.017(15) 0.010(14) 0.012(13)
C4 0.031(15) 0.08(3) 0.08(2) 0.001(19) 0.025(15) 0.024(16)
C8 0.016(14) 0.15(4) 0.07(2) 0.01(2) -0.015(13) -0.013(19)
C7 0.038(16) 0.08(2) 0.06(2) -0.001(17) 0.027(14) -0.004(16)
C6 0.07(2) 0.07(2) 0.06(2) 0.005(18) -0.007(18) -0.02(2)
C2 0.07(2) 0.052(19) 0.059(19) 0.016(15) -0.015(16) 0.014(17)
C1 0.073(13) 0.075(13) 0.068(12) 0.004(9) -0.001(9) -0.003(9)

loop_
_atom_type_symbol
_atom_type_description
_atom_type_scat_dispersion_real
_atom_type_scat_dispersion_imag
_atom_type_scat_source
C C 0.0033 0.0016 'International Tables Vol C Tables 4.2.6.8 and 6.1.1.4'
H H 0.0000 0.0000 'International Tables Vol C Tables 4.2.6.8 and 6.1.1.4'
N N 0.0061 0.0033 'International Tables Vol C Tables 4.2.6.8 and 6.1.1.4'
O O 0.0106 0.0060 'International Tables Vol C Tables 4.2.6.8 and 6.1.1.4'
Dy Dy -0.1892 4.4098 'International Tables Vol C Tables 4.2.6.8 and 6.1.1.4'

loop_
_geom_angle_atom_site_label_1
_geom_angle_atom_site_label_2
_geom_angle_atom_site_label_3
_geom_angle
O13 Dy1 O1 74.3(7)
O13 Dy1 O7 129.1(8)
O1 Dy1 O7 76.8(8)
O13 Dy1 O5 115.2(7)
O1 Dy1 O5 121.5(7)
O7 Dy1 O5 115.5(8)
O13 Dy1 O11 65.9(7)
O1 Dy1 O11 81.3(8)
O7 Dy1 O11 69.1(8)
O5 Dy1 O11 157.1(8)
O13 Dy1 O2 116.5(8)
O1 Dy1 O2 52.1(7)
O7 Dy1 O2 73.1(7)
O5 Dy1 O2 76.0(7)
O11 Dy1 O2 125.2(8)
O13 Dy1 O4 71.4(7)
O1 Dy1 O4 82.4(8)
O7 Dy1 O4 143.4(7)
O5 Dy1 O4 53.1(8)
O11 Dy1 O4 136.9(7)
O2 Dy1 O4 70.3(7)
O13 Dy1 O10 105.5(8)
O1 Dy1 O10 141.6(7)
O7 Dy1 O10 74.4(8)
O5 Dy1 O10 93.9(7)
O11 Dy1 O10 65.0(8)
O2 Dy1 O10 137.2(7)
O4 Dy1 O10 134.9(8)
O13 Dy1 O8 172.8(9)
O1 Dy1 O8 111.7(8)
O7 Dy1 O8 51.2(9)
O5 Dy1 O8 65.6(8)
O11 Dy1 O8 110.5(8)
O2 Dy1 O8 70.7(8)
O4 Dy1 O8 112.7(8)
O10 Dy1 O8 67.3(8)
O13 Dy1 O12 63.9(7)
O1 Dy1 O12 137.3(6)
O7 Dy1 O12 137.6(7)
O5 Dy1 O12 72.4(7)
O11 Dy1 O12 89.4(7)
O2 Dy1 O12 143.7(6)
O4 Dy1 O12 76.5(7)
O10 Dy1 O12 63.4(6)
O8 Dy1 O12 110.6(8)
O13 Dy1 N2 93.9(9)
O1 Dy1 N2 102.8(9)
O7 Dy1 N2 133.2(8)
O5 Dy1 N2 26.1(9)
O11 Dy1 N2 157.7(8)
O2 Dy1 N2 71.0(7)
O4 Dy1 N2 27.0(9)
O10 Dy1 N2 115.4(9)
O8 Dy1 N2 88.6(10)
O12 Dy1 N2 72.7(7)
O13 Dy1 N3 155.3(9)
O1 Dy1 N3 94.6(9)
O7 Dy1 N3 26.5(9)
O5 Dy1 N3 89.5(9)
O11 Dy1 N3 90.9(8)
O2 Dy1 N3 69.1(8)
O4 Dy1 N3 130.1(8)
O10 Dy1 N3 69.3(9)
O8 Dy1 N3 24.7(9)
O12 Dy1 N3 127.3(9)
N2 Dy1 N3 110.3(10)
N1 O1 Dy1 99.5(15)
N1 O2 Dy1 93.4(16)
N2 O4 Dy1 91(2)
N2 O5 Dy1 93.7(17)
O3 N1 O1 125(3)
O3 N1 O2 119(3)
O1 N1 O2 115(2)
O3 N1 Dy1 177(2)
O1 N1 Dy1 55.5(12)
O2 N1 Dy1 59.6(13)
O5 N2 O6 123(3)
O5 N2 O4 122(3)
O6 N2 O4 114(4)
O5 N2 Dy1 60.2(15)
O6 N2 Dy1 176(3)
O4 N2 Dy1 62.1(15)
O8 N3 O7 121(3)
O8 N3 O9 117(4)
O7 N3 O9 122(3)
O8 N3 Dy1 62.2(17)
O7 N3 Dy1 58.9(15)
O9 N3 Dy1 177(3)
N3 O8 Dy1 93(2)
N3 O7 Dy1 94.6(18)
C4 O12 C5 110(3)
C4 O12 Dy1 123.7(18)
C5 O12 Dy1 119.3(17)
C3 O13 C2 116(2)
C3 O13 Dy1 119.3(17)
C2 O13 Dy1 118.3(19)
C7 O10 C6 114(2)
C7 O10 Dy1 116.8(19)
C6 O10 Dy1 109.6(17)
C8 O11 C1 111(3)
C8 O11 Dy1 115(2)
C1 O11 Dy1 117.3(19)
C6 C5 O12 113(3)
O13 C3 C4 110(2)
O12 C4 C3 103(2)
C7 C8 O11 110(3)
C8 C7 O10 107(3)
C5 C6 O10 110(3)
C1 C2 O13 108(3)
C2 C1 O11 105(3)

loop_
_geom_bond_atom_site_label_1
_geom_bond_atom_site_label_2
_geom_bond_distance
Dy1 O13 2.374(18)
Dy1 O1 2.388(18)
Dy1 O7 2.43(2)
Dy1 O5 2.434(19)
Dy1 O11 2.45(2)
Dy1 O2 2.47(2)
Dy1 O4 2.47(2)
Dy1 O10 2.50(2)
Dy1 O8 2.50(2)
Dy1 O12 2.509(18)
Dy1 N2 2.80(3)
Dy1 N3 2.83(3)
O6 N2 1.27(4)
O1 N1 1.23(3)
O2 N1 1.30(3)
O4 N2 1.27(4)
O5 N2 1.23(4)
O3 N1 1.22(3)
N3 O8 1.18(4)
N3 O7 1.27(4)
N3 O9 1.29(4)
O12 C4 1.42(4)
O12 C5 1.42(3)
O13 C3 1.40(3)
O13 C2 1.44(3)
O10 C7 1.46(4)
O10 C6 1.52(5)
O11 C8 1.44(4)
O11 C1 1.52(4)
C5 C6 1.41(5)
C3 C4 1.57(5)
C8 C7 1.40(6)
C2 C1 1.44(5)
